data_7127930
loop_
_publ_author_name
'Hierlmeier, Gabriele'
'Uttendorfer, Maria K.'
'Wolf, Robert'

_publ_section_title
;
 Di-<i>tert</i>-butyldiphosphatetrahedrane as a building block for
 phosphaalkenes and phosphirenes.
;
_journal_issue 19
_journal_name_full 'Chemical communications (Cambridge, England)'
_journal_page_first 2356
_journal_page_last 2359
_journal_paper_doi 10.1039/d0cc07103j
_journal_volume 57
_journal_year 2021
_chemical_formula_moiety 'C20 H22 N4'
_chemical_formula_sum 'C20 H23 N4'
_chemical_formula_weight 319.42
_space_group_crystal_system triclinic
_space_group_IT_number 2
_space_group_name_Hall '-P 1'
_space_group_name_H-M_alt 'P -1'
_atom_sites_solution_hydrogens geom
_atom_sites_solution_primary dual
_audit_creation_date 2020-10-23
_audit_creation_method
;
Olex2 1.2
(compiled 2018.05.29 svn.r3508 for OlexSys, GUI svn.r5506)
;
_audit_update_record
;
2020-10-23 deposited with the CCDC.	2020-12-09 downloaded from the CCDC.
;
_cell_angle_alpha 87.935(3)
_cell_angle_beta 77.417(4)
_cell_angle_gamma 73.219(3)
_cell_formula_units_Z 2
_cell_length_a 8.0986(3)
_cell_length_b 9.9827(4)
_cell_length_c 11.1882(4)
_cell_measurement_reflns_used 3924
_cell_measurement_temperature 151(40)
_cell_measurement_theta_max 72.6550
_cell_measurement_theta_min 4.6050
_cell_volume 844.85(6)
_computing_cell_refinement 'CrysAlisPro 1.171.41.21a (Rigaku OD, 2019)'
_computing_data_collection 'CrysAlisPro 1.171.41.21a (Rigaku OD, 2019)'
_computing_data_reduction 'CrysAlisPro 1.171.41.21a (Rigaku OD, 2019)'
_computing_molecular_graphics 'Olex2 (Dolomanov et al., 2009)'
_computing_publication_material 'Olex2 (Dolomanov et al., 2009)'
_computing_structure_refinement 'ShelXL (Sheldrick, 2015)'
_computing_structure_solution 'ShelXT (Sheldrick, 2015)'
_diffrn_ambient_environment N~2~
_diffrn_ambient_temperature 151(40)
_diffrn_detector 'CCD plate'
_diffrn_detector_area_resol_mean 5.1773
_diffrn_detector_type Atlas
_diffrn_measured_fraction_theta_full 0.971
_diffrn_measured_fraction_theta_max 0.943
_diffrn_measurement_details
;
List of Runs (angles in degrees, time in seconds):

  # Type    Start    End  Width  t~exp~   \w     \q     \k     \f   Frames
#--------------------------------------------------------------------------
  1  \w    -55.00  34.00   1.00    1.00    --  -42.04  77.00  90.00   89
  2  \w   -114.00 -14.00   1.00    1.00    --  -42.04 -57.00 -30.00  100
  3  \w      6.00  75.00   1.00    1.00    --   42.04-125.00 -90.00   69
  4  \w     82.00 146.00   1.00    1.50    --  104.40  77.00 -30.00   64
  5  \w     32.00 112.00   1.00    1.50    --  104.40-125.00  60.00   80
  6  \w     26.00 106.00   1.00    1.50    --  104.40 -94.00-180.00   80
  7  \w     75.00 140.00   1.00    1.50    --  104.40  61.00  60.00   65
  8  \w     80.00 155.00   1.00    1.50    --  104.40  45.00 -90.00   75
  9  \w     31.00 112.00   1.00    1.50    --  104.40-125.00   0.00   81
 10  \w     30.00 106.00   1.00    1.50    --  104.40 -94.00  90.00   76
 11  \w     92.00 157.00   1.00    1.50    --  104.40  45.00-150.00   65
 12  \w     77.00 148.00   1.00    1.50    --  104.40  30.00 150.00   71
 13  \w     43.00  68.00   1.00    1.50    --  104.40 -61.00  90.00   25
 14  \w     32.00 106.00   1.00    1.50    --  104.40 -77.00-150.00   74
;
_diffrn_measurement_device 'four-circle diffractometer'
_diffrn_measurement_device_type 'SuperNova, Single source at offset/far, Atlas'
_diffrn_measurement_method '\w scans'
_diffrn_orient_matrix_type 'CrysAlisPro convention (1999,Acta A55,543-557)'
_diffrn_orient_matrix_UB_11 -0.1892792000
_diffrn_orient_matrix_UB_12 0.0748447000
_diffrn_orient_matrix_UB_13 0.0694506000
_diffrn_orient_matrix_UB_21 -0.0669768000
_diffrn_orient_matrix_UB_22 0.0006679000
_diffrn_orient_matrix_UB_23 -0.1188306000
_diffrn_orient_matrix_UB_31 -0.0333302000
_diffrn_orient_matrix_UB_32 -0.1428312000
_diffrn_orient_matrix_UB_33 0.0312567000
_diffrn_radiation_monochromator mirror
_diffrn_radiation_probe x-ray
_diffrn_radiation_type CuK\a
_diffrn_radiation_wavelength 1.54184
_diffrn_reflns_av_R_equivalents 0.0189
_diffrn_reflns_av_unetI/netI 0.0220
_diffrn_reflns_Laue_measured_fraction_full 0.971
_diffrn_reflns_Laue_measured_fraction_max 0.943
_diffrn_reflns_limit_h_max 9
_diffrn_reflns_limit_h_min -9
_diffrn_reflns_limit_k_max 8
_diffrn_reflns_limit_k_min -12
_diffrn_reflns_limit_l_max 13
_diffrn_reflns_limit_l_min -13
_diffrn_reflns_number 5328
_diffrn_reflns_point_group_measured_fraction_full 0.971
_diffrn_reflns_point_group_measured_fraction_max 0.943
_diffrn_reflns_theta_full 67.684
_diffrn_reflns_theta_max 72.681
_diffrn_reflns_theta_min 4.628
_diffrn_source 'micro-focus sealed X-ray tube'
_diffrn_source_type 'SuperNova (Cu) X-ray Source'
_exptl_absorpt_coefficient_mu 0.593
_exptl_absorpt_correction_T_max 1.000
_exptl_absorpt_correction_T_min 0.241
_exptl_absorpt_correction_type gaussian
_exptl_absorpt_process_details
;
CrysAlisPro 1.171.41.21a (Rigaku Oxford Diffraction, 2019)
Numerical absorption correction based on gaussian integration over
			a multifaceted crystal model
Empirical absorption correction using spherical harmonics,
 implemented in SCALE3 ABSPACK scaling algorithm.
;
_exptl_crystal_colour 'clear yellow'
_exptl_crystal_colour_lustre clear
_exptl_crystal_colour_primary yellow
_exptl_crystal_density_diffrn 1.256
_exptl_crystal_description plate
_exptl_crystal_F_000 342
_exptl_crystal_size_max 0.567
_exptl_crystal_size_mid 0.404
_exptl_crystal_size_min 0.145
_refine_diff_density_max 0.533
_refine_diff_density_min -0.312
_refine_diff_density_rms 0.046
_refine_ls_extinction_method none
_refine_ls_goodness_of_fit_ref 1.044
_refine_ls_hydrogen_treatment constr
_refine_ls_matrix_type full
_refine_ls_number_parameters 240
_refine_ls_number_reflns 3156
_refine_ls_number_restraints 38
_refine_ls_restrained_S_all 1.047
_refine_ls_R_factor_all 0.0608
_refine_ls_R_factor_gt 0.0572
_refine_ls_shift/su_max 0.000
_refine_ls_shift/su_mean 0.000
_refine_ls_structure_factor_coef Fsqd
_refine_ls_weighting_details 'w=1/[\s^2^(Fo^2^)+(0.0904P)^2^+0.4271P] where P=(Fo^2^+2Fc^2^)/3'
_refine_ls_weighting_scheme calc
_refine_ls_wR_factor_gt 0.1590
_refine_ls_wR_factor_ref 0.1629
_reflns_Friedel_coverage 0.000
_reflns_number_gt 2908
_reflns_number_total 3156
_reflns_threshold_expression 'I > 2\s(I)'
_cod_data_source_file d0cc07103j2.cif
_cod_data_source_block gh_mu009_p
_cod_depositor_comments 'Adding full bibliography for 7127930--7127935.cif.'
_cod_database_code 7127930
_shelx_shelxl_version_number 2014/7
_chemical_oxdiff_formula 'C20 H16 N18 '
_chemical_oxdiff_usercomment 'crystals from n-hexane'
_shelx_space_group_comment
;
The symmetry employed for this shelxl refinement is uniquely defined
by the following loop, which should always be used as a source of
symmetry information in preference to the above space-group names.
They are only intended as comments.
;
_reflns_odcompleteness_completeness 97.15
_reflns_odcompleteness_iscentric 1
_reflns_odcompleteness_theta 66.97
_olex2_refinement_description
;
1. Fixed Uiso
 At 1.2 times of:
  All C(H) groups
 At 1.5 times of:
  All C(H,H,H) groups
2. Uiso/Uaniso restraints and constraints
N1B \\sim N2B \\sim N2A \\sim N1A: within 1.7A with sigma of 0.01 and sigma for
terminal atoms of 0.01
3. Others
 Sof(N1B)=Sof(N2B)=1-FVAR(1)
 Sof(N2A)=Sof(N1A)=FVAR(1)
4.a Aromatic/amide H refined with riding coordinates:
 C10(H10), C18(H18), C20(H20), C13(H13), C14(H14), C19(H19), C11(H11),
 C17(H17), C12(H12), C16(H16)
4.b Idealised Me refined as rotating group:
 C6(H6A,H6B,H6C), C5(H5A,H5B,H5C), C7(H7A,H7B,H7C), C8(H8A,H8B,H8C)
;
_olex2_submission_special_instructions 'No special instructions were received'
_oxdiff_exptl_absorpt_empirical_details
;
Empirical correction (ABSPACK) includes:
- Absorption correction using spherical harmonics
- Frame scaling
;
_oxdiff_exptl_absorpt_empirical_full_max 1.313
_oxdiff_exptl_absorpt_empirical_full_min 0.841

loop_
_space_group_symop_operation_xyz
'x, y, z'
'-x, -y, -z'

loop_
_atom_site_label
_atom_site_type_symbol
_atom_site_fract_x
_atom_site_fract_y
_atom_site_fract_z
_atom_site_U_iso_or_equiv
_atom_site_adp_type
_atom_site_occupancy
_atom_site_site_symmetry_order
_atom_site_calc_flag
_atom_site_refinement_flags_posn
_atom_site_refinement_flags_adp
_atom_site_refinement_flags_occupancy
_atom_site_disorder_assembly
_atom_site_disorder_group
N2A N 0.3086(2) 0.24692(16) 0.63071(14) 0.0282(4) Uani 0.912(4) 1 d . U P A 1
N4 N 0.58693(19) 0.22707(15) 0.40971(14) 0.0326(4) Uani 1 1 d . . . . .
N3 N 0.6856(2) 0.35663(16) 0.51236(13) 0.0340(4) Uani 1 1 d . . . . .
N1A N 0.4462(2) 0.29970(17) 0.63018(14) 0.0302(4) Uani 0.912(4) 1 d . U P A 1
C15 C 0.0604(2) 0.18838(17) 0.74753(15) 0.0307(4) Uani 1 1 d . . . . .
C4 C 0.7367(2) 0.25313(18) 0.33133(16) 0.0312(4) Uani 1 1 d . . . . .
C10 C 0.2770(2) 0.17937(19) 0.95033(17) 0.0357(4) Uani 1 1 d . . . . .
H10 H 0.2666 0.0906 0.9388 0.043 Uiso 1 1 calc R . . . .
C9 C 0.2558(2) 0.27657(18) 0.85794(16) 0.0311(4) Uani 1 1 d . . . . .
C1 C 0.2159(2) 0.23870(17) 0.74146(16) 0.0317(4) Uani 1 1 d . . . . .
C18 C -0.2430(3) 0.1015(2) 0.75689(18) 0.0383(4) Uani 1 1 d . . . . .
H18 H -0.3438 0.0735 0.7598 0.046 Uiso 1 1 calc R . . . .
C2 C 0.5588(2) 0.29216(19) 0.52165(16) 0.0333(4) Uani 1 1 d . . . . .
C3 C 0.7967(2) 0.33166(18) 0.39637(15) 0.0306(4) Uani 1 1 d . . . . .
C20 C -0.0727(2) 0.20764(19) 0.85405(16) 0.0336(4) Uani 1 1 d . . . . .
H20 H -0.0607 0.2499 0.9232 0.040 Uiso 1 1 calc R . . . .
C13 C 0.3078(3) 0.4423(2) 0.98633(19) 0.0410(5) Uani 1 1 d . . . . .
H13 H 0.3171 0.5313 0.9986 0.049 Uiso 1 1 calc R . . . .
C14 C 0.2730(2) 0.40876(19) 0.87778(17) 0.0362(4) Uani 1 1 d . . . . .
H14 H 0.2608 0.4748 0.8171 0.043 Uiso 1 1 calc R . . . .
C6 C 0.8014(3) 0.1997(2) 0.20226(17) 0.0396(5) Uani 1 1 d . . . . .
H6A H 0.8347 0.0993 0.2006 0.059 Uiso 1 1 calc GR . . . .
H6B H 0.9020 0.2307 0.1649 0.059 Uiso 1 1 calc GR . . . .
H6C H 0.7093 0.2347 0.1580 0.059 Uiso 1 1 calc GR . . . .
C19 C -0.2220(2) 0.1649(2) 0.85830(17) 0.0365(4) Uani 1 1 d . . . . .
H19 H -0.3090 0.1789 0.9300 0.044 Uiso 1 1 calc R . . . .
C11 C 0.3134(3) 0.2130(2) 1.05899(19) 0.0420(5) Uani 1 1 d . . . . .
H11 H 0.3274 0.1469 1.1196 0.050 Uiso 1 1 calc R . . . .
C17 C -0.1118(3) 0.0806(2) 0.65114(19) 0.0445(5) Uani 1 1 d . . . . .
H17 H -0.1240 0.0372 0.5827 0.053 Uiso 1 1 calc R . . . .
C5 C 0.9517(3) 0.3874(2) 0.36487(19) 0.0397(5) Uani 1 1 d . . . . .
H5A H 0.9123 0.4877 0.3722 0.060 Uiso 1 1 calc GR . . . .
H5B H 1.0139 0.3592 0.2823 0.060 Uiso 1 1 calc GR . . . .
H5C H 1.0290 0.3512 0.4198 0.060 Uiso 1 1 calc GR . . . .
C12 C 0.3290(3) 0.3447(2) 1.07746(18) 0.0410(5) Uani 1 1 d . . . . .
H12 H 0.3534 0.3676 1.1503 0.049 Uiso 1 1 calc R . . . .
C16 C 0.0365(3) 0.1232(2) 0.64626(17) 0.0406(5) Uani 1 1 d . . . . .
H16 H 0.1229 0.1085 0.5742 0.049 Uiso 1 1 calc R . . . .
C7 C 0.7010(3) 0.4405(2) 0.61120(17) 0.0410(5) Uani 1 1 d . . . . .
H7A H 0.5912 0.4662 0.6705 0.062 Uiso 1 1 calc GR . . . .
H7B H 0.7289 0.5234 0.5784 0.062 Uiso 1 1 calc GR . . . .
H7C H 0.7932 0.3869 0.6497 0.062 Uiso 1 1 calc GR . . . .
C8 C 0.4856(3) 0.1422(2) 0.37478(18) 0.0403(5) Uani 1 1 d . . . . .
H8A H 0.3904 0.2009 0.3418 0.060 Uiso 1 1 calc GR . . . .
H8B H 0.4385 0.0965 0.4455 0.060 Uiso 1 1 calc GR . . . .
H8C H 0.5609 0.0731 0.3139 0.060 Uiso 1 1 calc GR . . . .
N1B N 0.4116(15) 0.2425(15) 0.5565(13) 0.024(3) Uani 0.088(4) 1 d . U P A 2
N2B N 0.3685(15) 0.2655(16) 0.6859(15) 0.024(3) Uani 0.088(4) 1 d . U P A 2

loop_
_atom_site_aniso_label
_atom_site_aniso_U_11
_atom_site_aniso_U_22
_atom_site_aniso_U_33
_atom_site_aniso_U_23
_atom_site_aniso_U_13
_atom_site_aniso_U_12
N2A 0.0277(8) 0.0286(8) 0.0288(9) 0.0011(6) -0.0063(7) -0.0089(6)
N4 0.0290(7) 0.0313(8) 0.0374(8) 0.0061(6) -0.0056(6) -0.0100(6)
N3 0.0325(8) 0.0400(8) 0.0272(7) 0.0034(6) -0.0035(6) -0.0094(6)
N1A 0.0283(8) 0.0364(9) 0.0280(8) 0.0001(6) -0.0060(7) -0.0123(7)
C15 0.0342(9) 0.0262(8) 0.0267(8) 0.0017(6) -0.0025(7) -0.0043(7)
C4 0.0281(8) 0.0300(9) 0.0301(9) 0.0055(7) -0.0006(7) -0.0049(7)
C10 0.0346(9) 0.0344(9) 0.0408(10) 0.0051(7) -0.0074(8) -0.0150(7)
C9 0.0243(8) 0.0315(9) 0.0336(9) 0.0003(7) 0.0014(7) -0.0075(7)
C1 0.0335(9) 0.0255(8) 0.0298(9) 0.0010(6) 0.0011(7) -0.0045(7)
C18 0.0365(10) 0.0362(10) 0.0428(10) 0.0012(8) -0.0094(8) -0.0105(8)
C2 0.0331(9) 0.0338(9) 0.0275(9) 0.0061(7) -0.0036(7) -0.0043(7)
C3 0.0290(8) 0.0319(9) 0.0263(8) 0.0045(6) -0.0034(7) -0.0041(7)
C20 0.0340(9) 0.0361(9) 0.0273(9) -0.0013(7) -0.0044(7) -0.0065(7)
C13 0.0368(10) 0.0353(10) 0.0484(11) -0.0063(8) -0.0017(8) -0.0109(8)
C14 0.0364(9) 0.0299(9) 0.0385(10) -0.0001(7) -0.0020(8) -0.0079(7)
C6 0.0462(11) 0.0359(10) 0.0316(9) -0.0014(7) -0.0027(8) -0.0081(8)
C19 0.0318(9) 0.0417(10) 0.0317(9) 0.0000(7) -0.0024(7) -0.0071(8)
C11 0.0391(10) 0.0489(11) 0.0418(10) 0.0105(8) -0.0114(8) -0.0175(9)
C17 0.0491(12) 0.0465(11) 0.0391(10) -0.0108(8) -0.0075(9) -0.0158(9)
C5 0.0337(10) 0.0433(11) 0.0424(10) 0.0062(8) -0.0065(8) -0.0133(8)
C12 0.0341(10) 0.0531(12) 0.0369(10) -0.0063(8) -0.0050(8) -0.0155(9)
C16 0.0444(11) 0.0429(10) 0.0294(9) -0.0079(7) 0.0010(8) -0.0104(8)
C7 0.0458(11) 0.0435(11) 0.0334(10) -0.0001(8) -0.0092(8) -0.0117(9)
C8 0.0411(10) 0.0386(10) 0.0432(11) 0.0019(8) -0.0093(8) -0.0148(8)
N1B 0.022(5) 0.028(5) 0.017(5) -0.001(4) 0.007(4) -0.008(4)
N2B 0.022(5) 0.027(5) 0.027(5) 0.005(4) 0.000(5) -0.018(4)

loop_
_atom_type_symbol
_atom_type_description
_atom_type_scat_dispersion_real
_atom_type_scat_dispersion_imag
_atom_type_scat_source
C C 0.0181 0.0091 'International Tables Vol C Tables 4.2.6.8 and 6.1.1.4'
H H 0.0000 0.0000 'International Tables Vol C Tables 4.2.6.8 and 6.1.1.4'
N N 0.0311 0.0180 'International Tables Vol C Tables 4.2.6.8 and 6.1.1.4'

loop_
_exptl_crystal_face_index_h
_exptl_crystal_face_index_k
_exptl_crystal_face_index_l
_exptl_crystal_face_perp_dist
-2 -6 1 0.2133
1 0 7 0.1884
2 2 7 0.1950
-2 -3 -6 0.2027
-1 1 -7 0.1903
1 4 -5 0.2098
5 -1 -1 0.0526
-4 1 1 0.0869
-1 6 0 0.2443

loop_
_geom_angle_atom_site_label_1
_geom_angle_atom_site_label_2
_geom_angle_atom_site_label_3
_geom_angle
_geom_angle_site_symmetry_1
_geom_angle_site_symmetry_3
_geom_angle_publ_flag
C1 N2A N1A 113.09(16) . . ?
C4 N4 C8 124.11(16) . . ?
C2 N4 C4 108.82(15) . . ?
C2 N4 C8 127.05(16) . . ?
C2 N3 C3 110.35(15) . . ?
C2 N3 C7 123.76(15) . . ?
C3 N3 C7 125.88(16) . . ?
C2 N1A N2A 115.28(16) . . ?
C20 C15 C1 121.11(16) . . ?
C20 C15 C16 117.16(17) . . ?
C16 C15 C1 121.70(16) . . ?
N4 C4 C6 122.67(17) . . ?
C3 C4 N4 106.76(15) . . ?
C3 C4 C6 130.57(17) . . ?
C9 C10 H10 119.5 . . ?
C11 C10 H10 119.5 . . ?
C11 C10 C9 121.06(17) . . ?
C10 C9 C1 120.34(16) . . ?
C10 C9 C14 118.15(17) . . ?
C14 C9 C1 121.51(16) . . ?
N2A C1 C15 115.58(16) . . ?
N2A C1 C9 125.40(17) . . ?
C15 C1 C9 119.02(15) . . ?
N2B C1 C15 155.2(8) . . ?
N2B C1 C9 85.4(8) . . ?
C19 C18 H18 120.5 . . ?
C17 C18 H18 120.5 . . ?
C17 C18 C19 118.94(18) . . ?
N4 C2 N1B 86.7(6) . . ?
N3 C2 N4 106.21(15) . . ?
N3 C2 N1B 167.0(6) . . ?
N1A C2 N4 135.90(18) . . ?
N1A C2 N3 117.82(17) . . ?
N3 C3 C5 120.68(16) . . ?
C4 C3 N3 107.84(16) . . ?
C4 C3 C5 131.47(17) . . ?
C15 C20 H20 119.4 . . ?
C19 C20 C15 121.10(17) . . ?
C19 C20 H20 119.4 . . ?
C14 C13 H13 119.7 . . ?
C14 C13 C12 120.63(18) . . ?
C12 C13 H13 119.7 . . ?
C9 C14 H14 119.6 . . ?
C13 C14 C9 120.70(18) . . ?
C13 C14 H14 119.6 . . ?
C4 C6 H6A 109.5 . . ?
C4 C6 H6B 109.5 . . ?
C4 C6 H6C 109.5 . . ?
H6A C6 H6B 109.5 . . ?
H6A C6 H6C 109.5 . . ?
H6B C6 H6C 109.5 . . ?
C18 C19 C20 120.67(17) . . ?
C18 C19 H19 119.7 . . ?
C20 C19 H19 119.7 . . ?
C10 C11 H11 120.0 . . ?
C12 C11 C10 120.05(18) . . ?
C12 C11 H11 120.0 . . ?
C18 C17 H17 119.7 . . ?
C16 C17 C18 120.64(18) . . ?
C16 C17 H17 119.7 . . ?
C3 C5 H5A 109.5 . . ?
C3 C5 H5B 109.5 . . ?
C3 C5 H5C 109.5 . . ?
H5A C5 H5B 109.5 . . ?
H5A C5 H5C 109.5 . . ?
H5B C5 H5C 109.5 . . ?
C13 C12 H12 120.3 . . ?
C11 C12 C13 119.40(18) . . ?
C11 C12 H12 120.3 . . ?
C15 C16 H16 119.3 . . ?
C17 C16 C15 121.48(18) . . ?
C17 C16 H16 119.3 . . ?
N3 C7 H7A 109.5 . . ?
N3 C7 H7B 109.5 . . ?
N3 C7 H7C 109.5 . . ?
H7A C7 H7B 109.5 . . ?
H7A C7 H7C 109.5 . . ?
H7B C7 H7C 109.5 . . ?
N4 C8 H8A 109.5 . . ?
N4 C8 H8B 109.5 . . ?
N4 C8 H8C 109.5 . . ?
H8A C8 H8B 109.5 . . ?
H8A C8 H8C 109.5 . . ?
H8B C8 H8C 109.5 . . ?
C2 N1B N2B 101.9(9) . . ?
C1 N2B N1B 113.5(11) . . ?

loop_
_geom_bond_atom_site_label_1
_geom_bond_atom_site_label_2
_geom_bond_distance
_geom_bond_site_symmetry_2
_geom_bond_publ_flag
N2A N1A 1.361(2) . ?
N2A C1 1.315(2) . ?
N4 C4 1.418(2) . ?
N4 C2 1.375(2) . ?
N4 C8 1.452(2) . ?
N3 C2 1.345(2) . ?
N3 C3 1.393(2) . ?
N3 C7 1.458(2) . ?
N1A C2 1.340(2) . ?
C15 C1 1.473(3) . ?
C15 C20 1.399(2) . ?
C15 C16 1.402(3) . ?
C4 C3 1.340(3) . ?
C4 C6 1.486(2) . ?
C10 H10 0.9300 . ?
C10 C9 1.396(3) . ?
C10 C11 1.386(3) . ?
C9 C1 1.495(2) . ?
C9 C14 1.397(3) . ?
C1 N2B 1.352(9) . ?
C18 H18 0.9300 . ?
C18 C19 1.384(3) . ?
C18 C17 1.384(3) . ?
C2 N1B 1.394(9) . ?
C3 C5 1.485(3) . ?
C20 H20 0.9300 . ?
C20 C19 1.385(3) . ?
C13 H13 0.9300 . ?
C13 C14 1.378(3) . ?
C13 C12 1.388(3) . ?
C14 H14 0.9300 . ?
C6 H6A 0.9600 . ?
C6 H6B 0.9600 . ?
C6 H6C 0.9600 . ?
C19 H19 0.9300 . ?
C11 H11 0.9300 . ?
C11 C12 1.384(3) . ?
C17 H17 0.9300 . ?
C17 C16 1.376(3) . ?
C5 H5A 0.9600 . ?
C5 H5B 0.9600 . ?
C5 H5C 0.9600 . ?
C12 H12 0.9300 . ?
C16 H16 0.9300 . ?
C7 H7A 0.9600 . ?
C7 H7B 0.9600 . ?
C7 H7C 0.9600 . ?
C8 H8A 0.9600 . ?
C8 H8B 0.9600 . ?
C8 H8C 0.9600 . ?
N1B N2B 1.42(2) . ?

loop_
_exptl_oxdiff_crystal_face_indexfrac_h
_exptl_oxdiff_crystal_face_indexfrac_k
_exptl_oxdiff_crystal_face_indexfrac_l
_exptl_oxdiff_crystal_face_x
_exptl_oxdiff_crystal_face_y
_exptl_oxdiff_crystal_face_z
-2.1247 -6.3116 0.8642 -0.0102 0.0354 0.9993
1.2189 0.0887 7.2589 0.2801 -0.9442 0.1736
1.8670 2.0332 6.9530 0.2817 -0.9499 -0.1353
-2.1609 -3.0694 -6.4752 -0.2704 0.9121 0.3080
-0.6989 1.2713 -7.0645 -0.2632 0.8871 -0.3791
0.6887 4.2932 -5.2138 -0.1711 0.5763 -0.7991
4.5041 -0.7749 -1.0106 -0.9807 -0.1821 -0.0710
-4.4595 0.9313 0.9841 0.9821 0.1824 0.0464
-1.2739 5.5587 -0.2498 0.6398 0.1187 -0.7593
